data_2227998
loop_
_publ_author_name
'Fun, Hoong-Kun'
'Shahani, Tara'
Nithinchandra
'Kalluraya, Balakrishna'

_publ_section_title
;
 4-[2,3-Dibromo-3-(4-bromophenyl)propanoyl]-2-phenyl-1,2,3-oxadiazol-2-ium-5-olate
;
_journal_coeditor_code SJ5039
_journal_issue 11
_journal_name_full 'Acta Crystallographica Section E'
_journal_page_first o2818
_journal_page_last o2819
_journal_paper_doi 10.1107/S1600536810040493
_journal_volume 66
_journal_year 2010
_chemical_formula_iupac 'C17 H11 Br3 N2 O3'
_chemical_formula_moiety 'C17 H11 Br3 N2 O3'
_chemical_formula_sum 'C17 H11 Br3 N2 O3'
_chemical_formula_weight 531.01
_chemical_name_systematic
;
4-[2,3-Dibromo-3-(4-bromophenyl)propanoyl]-2-phenyl-1,2,3-oxadiazol-2-
ium-5-olate
;
_space_group_IT_number 14
_symmetry_cell_setting monoclinic
_symmetry_space_group_name_Hall '-P 2yn'
_symmetry_space_group_name_H-M 'P 1 21/n 1'
_atom_sites_solution_hydrogens geom
_atom_sites_solution_primary direct
_atom_sites_solution_secondary difmap
_audit_creation_method SHELXL-97
_cell_angle_alpha 90.00
_cell_angle_beta 105.9730(10)
_cell_angle_gamma 90.00
_cell_formula_units_Z 4
_cell_length_a 17.6996(3)
_cell_length_b 5.83220(10)
_cell_length_c 18.2445(3)
_cell_measurement_reflns_used 9198
_cell_measurement_temperature 100.00(10)
_cell_measurement_theta_max 29.79
_cell_measurement_theta_min 2.39
_cell_volume 1810.62(5)
_computing_cell_refinement 'SAINT (Bruker, 2009)'
_computing_data_collection 'APEX2 (Bruker, 2009)'
_computing_data_reduction 'SAINT (Bruker, 2009)'
_computing_molecular_graphics 'SHELXTL (Sheldrick, 2008)'
_computing_publication_material
;
SHELXTL (Sheldrick, 2008) and PLATON (Spek, 2009)
;
_computing_structure_refinement 'SHELXTL (Sheldrick, 2008)'
_computing_structure_solution 'SHELXTL (Sheldrick, 2008)'
_diffrn_ambient_temperature 100.00(10)
_diffrn_measured_fraction_theta_full 0.993
_diffrn_measured_fraction_theta_max 0.993
_diffrn_measurement_device_type
;
Bruker SMART APEXII CCD area-detector
;
_diffrn_measurement_method '\f and \w scans'
_diffrn_radiation_monochromator graphite
_diffrn_radiation_source 'fine-focus sealed tube'
_diffrn_radiation_type MoK\a
_diffrn_radiation_wavelength 0.71073
_diffrn_reflns_av_R_equivalents 0.0282
_diffrn_reflns_av_sigmaI/netI 0.0280
_diffrn_reflns_limit_h_max 24
_diffrn_reflns_limit_h_min -24
_diffrn_reflns_limit_k_max 7
_diffrn_reflns_limit_k_min -8
_diffrn_reflns_limit_l_max 25
_diffrn_reflns_limit_l_min -24
_diffrn_reflns_number 20140
_diffrn_reflns_theta_full 30.01
_diffrn_reflns_theta_max 30.01
_diffrn_reflns_theta_min 1.88
_diffrn_standards_number 0
_exptl_absorpt_coefficient_mu 6.702
_exptl_absorpt_correction_T_max 0.5052
_exptl_absorpt_correction_T_min 0.1594
_exptl_absorpt_correction_type multi-scan
_exptl_absorpt_process_details '(<i>SADABS</i>; Bruker, 2009)'
_exptl_crystal_colour yellow
_exptl_crystal_density_diffrn 1.948
_exptl_crystal_density_method 'not measured'
_exptl_crystal_description block
_exptl_crystal_F_000 1024
_exptl_crystal_size_max 0.43
_exptl_crystal_size_mid 0.38
_exptl_crystal_size_min 0.12
_refine_diff_density_max 0.498
_refine_diff_density_min -0.366
_refine_ls_extinction_method none
_refine_ls_goodness_of_fit_ref 1.020
_refine_ls_hydrogen_treatment constr
_refine_ls_matrix_type full
_refine_ls_number_parameters 352
_refine_ls_number_reflns 5243
_refine_ls_number_restraints 207
_refine_ls_restrained_S_all 1.007
_refine_ls_R_factor_all 0.0379
_refine_ls_R_factor_gt 0.0251
_refine_ls_shift/su_max 0.002
_refine_ls_shift/su_mean 0.000
_refine_ls_structure_factor_coef Fsqd
_refine_ls_weighting_details 'calc w=1/[\s^2^(Fo^2^)+(0.0238P)^2^+0.3541P] where P=(Fo^2^+2Fc^2^)/3'
_refine_ls_weighting_scheme calc
_refine_ls_wR_factor_gt 0.0519
_refine_ls_wR_factor_ref 0.0549
_reflns_number_gt 4218
_reflns_number_total 5243
_reflns_threshold_expression I>2\s(I)
_cod_data_source_file sj5039.cif
_cod_data_source_block I
_cod_original_sg_symbol_H-M 'P 21/n'
_cod_database_code 2227998
_cod_database_fobs_code 2227998

loop_
_symmetry_equiv_pos_as_xyz
'x, y, z'
'-x+1/2, y+1/2, -z+1/2'
'-x, -y, -z'
'x-1/2, -y-1/2, z-1/2'

loop_
_atom_site_type_symbol
_atom_site_label
_atom_site_fract_x
_atom_site_fract_y
_atom_site_fract_z
_atom_site_U_iso_or_equiv
_atom_site_adp_type
_atom_site_calc_flag
_atom_site_refinement_flags
_atom_site_occupancy
_atom_site_disorder_assembly
_atom_site_disorder_group
Br Br1A 0.39809(10) 0.0392(3) 0.03443(10) 0.03273(19) Uani d PU 0.770(5) A 1
Br Br2A 0.46821(7) 0.55027(18) 0.23460(8) 0.0428(3) Uani d PU 0.770(5) A 1
Br Br3A 0.80250(8) 0.0292(2) 0.16887(6) 0.03402(19) Uani d PDU 0.770(5) A 1
O O1A 0.1949(3) -0.0068(9) 0.1943(3) 0.0282(8) Uani d PDU 0.770(5) A 1
O O2A 0.32784(19) -0.0399(6) 0.2397(2) 0.0293(6) Uani d PDU 0.770(5) A 1
O O3A 0.30678(12) 0.5098(4) 0.06838(17) 0.0339(6) Uani d PDU 0.770(5) A 1
N N1A 0.1841(3) 0.2416(10) 0.1078(3) 0.0233(9) Uani d PDU 0.770(5) A 1
N N2A 0.1416(3) 0.1153(13) 0.1392(4) 0.0299(11) Uani d PDU 0.770(5) A 1
C C1A 0.1437(4) 0.3491(9) -0.0250(3) 0.0435(13) Uani d PDU 0.770(5) A 1
H H1AA 0.1703 0.2222 -0.0363 0.052 Uiso calc PR 0.770(5) A 1
C C2A 0.1033(3) 0.4963(9) -0.0814(3) 0.0473(11) Uani d PDU 0.770(5) A 1
H H2AA 0.1010 0.4676 -0.1321 0.057 Uiso calc PR 0.770(5) A 1
C C3A 0.0659(3) 0.6880(8) -0.0620(3) 0.0416(10) Uani d PDU 0.770(5) A 1
H H3AA 0.0396 0.7889 -0.1000 0.050 Uiso calc PR 0.770(5) A 1
C C4A 0.0676(4) 0.7296(9) 0.0128(3) 0.0381(10) Uani d PDU 0.770(5) A 1
H H4AA 0.0414 0.8564 0.0248 0.046 Uiso calc PR 0.770(5) A 1
C C5A 0.1078(5) 0.5851(12) 0.0702(4) 0.0301(11) Uani d PDU 0.770(5) A 1
H H5AA 0.1109 0.6131 0.1211 0.036 Uiso calc PR 0.770(5) A 1
C C6A 0.1432(6) 0.3969(14) 0.0479(3) 0.0292(16) Uani d PDU 0.770(5) A 1
C C7A 0.2730(2) 0.0478(7) 0.1932(3) 0.0261(8) Uani d PDU 0.770(5) A 1
C C8A 0.26327(18) 0.2104(6) 0.1337(2) 0.0231(7) Uani d PDU 0.770(5) A 1
C C12A 0.54873(13) 0.3090(5) 0.14317(17) 0.0243(6) Uani d PDU 0.770(5) A 1
C C13A 0.57473(14) 0.1083(5) 0.18318(18) 0.0274(6) Uani d PDU 0.770(5) A 1
H H13A 0.5415 0.0287 0.2057 0.033 Uiso calc PR 0.770(5) A 1
C C14A 0.6501(2) 0.0248(8) 0.1899(3) 0.0292(8) Uani d PDU 0.770(5) A 1
H H14A 0.6677 -0.1086 0.2172 0.035 Uiso calc PR 0.770(5) A 1
C C15A 0.6983(4) 0.1445(18) 0.1551(9) 0.033(2) Uani d PDU 0.770(5) A 1
C C16A 0.6744(3) 0.3462(14) 0.1168(5) 0.0332(15) Uani d PDU 0.770(5) A 1
H H16A 0.7085 0.4278 0.0958 0.040 Uiso calc PR 0.770(5) A 1
C C17A 0.59879(19) 0.4272(7) 0.1096(2) 0.0267(7) Uani d PDU 0.770(5) A 1
H H17A 0.5817 0.5609 0.0823 0.032 Uiso calc PR 0.770(5) A 1
C C9A 0.32136(14) 0.3360(5) 0.10637(19) 0.0266(6) Uani d PDU 0.770(5) A 1
C C10A 0.40246(13) 0.2259(5) 0.12510(16) 0.0245(6) Uani d PDU 0.770(5) A 1
H H10A 0.4109 0.1284 0.1704 0.029 Uiso calc PR 0.770(5) A 1
C C11A 0.46785(13) 0.4009(4) 0.13558(15) 0.0241(6) Uani d PDU 0.770(5) A 1
H H11A 0.4542 0.5140 0.0943 0.029 Uiso calc PR 0.770(5) A 1
Br Br1B 0.3986(4) 0.0778(11) 0.0224(4) 0.0432(10) Uani d PU 0.230(5) A 2
Br Br2B 0.4661(2) 0.5668(4) 0.2298(2) 0.0207(6) Uani d PU 0.230(5) A 2
Br Br3B 0.8041(3) 0.0491(10) 0.1649(3) 0.0645(14) Uani d PDU 0.230(5) A 2
O O1B 0.2081(8) -0.011(3) 0.1999(11) 0.025(3) Uiso d PDU 0.230(5) A 2
O O2B 0.3419(6) -0.015(2) 0.2543(7) 0.025(3) Uiso d PDU 0.230(5) A 2
O O3B 0.3133(5) 0.5587(14) 0.0938(5) 0.035(2) Uiso d PDU 0.230(5) A 2
N N1B 0.1956(8) 0.248(4) 0.1157(11) 0.025(4) Uiso d PDU 0.230(5) A 2
N N2B 0.1529(8) 0.109(4) 0.1467(12) 0.016(3) Uiso d PDU 0.230(5) A 2
C C1B 0.1377(11) 0.305(3) -0.0245(9) 0.021(3) Uiso d PDU 0.230(5) A 2
H H1BA 0.1580 0.1639 -0.0332 0.026 Uiso calc PR 0.230(5) A 2
C C2B 0.0980(11) 0.437(2) -0.0865(9) 0.035(4) Uiso d PDU 0.230(5) A 2
H H2BA 0.0960 0.3898 -0.1357 0.042 Uiso calc PR 0.230(5) A 2
C C3B 0.0620(10) 0.635(2) -0.0751(9) 0.031(3) Uiso d PDU 0.230(5) A 2
H H3BA 0.0310 0.7161 -0.1164 0.037 Uiso calc PR 0.230(5) A 2
C C4B 0.0718(13) 0.714(3) -0.0023(10) 0.031(4) Uiso d PDU 0.230(5) A 2
H H4BA 0.0516 0.8565 0.0055 0.037 Uiso calc PR 0.230(5) A 2
C C5B 0.112(2) 0.581(5) 0.0605(12) 0.038(6) Uiso d PDU 0.230(5) A 2
H H5BA 0.1144 0.6306 0.1095 0.045 Uiso calc PR 0.230(5) A 2
C C6B 0.1480(19) 0.378(5) 0.0502(9) 0.022(5) Uiso d PDU 0.230(5) A 2
C C7B 0.2854(7) 0.064(3) 0.2074(7) 0.015(3) Uiso d PDU 0.230(5) A 2
C C8B 0.2729(6) 0.237(2) 0.1508(6) 0.019(3) Uiso d PDU 0.230(5) A 2
C C12B 0.5443(5) 0.2546(16) 0.1212(5) 0.023(2) Uiso d PDU 0.230(5) A 2
C C13B 0.5719(6) 0.0563(17) 0.1606(6) 0.029(3) Uiso d PDU 0.230(5) A 2
H H13B 0.5374 -0.0375 0.1771 0.035 Uiso calc PR 0.230(5) A 2
C C14B 0.6499(8) -0.005(3) 0.1759(10) 0.032(4) Uiso d PDU 0.230(5) A 2
H H14B 0.6676 -0.1432 0.2000 0.038 Uiso calc PR 0.230(5) A 2
C C15B 0.7008(10) 0.142(5) 0.155(3) 0.019(6) Uiso d PDU 0.230(5) A 2
C C16B 0.6757(10) 0.331(4) 0.1083(16) 0.018(3) Uiso d PDU 0.230(5) A 2
H H16B 0.7096 0.4148 0.0875 0.022 Uiso calc PR 0.230(5) A 2
C C17B 0.5971(7) 0.388(2) 0.0948(8) 0.026(3) Uiso d PDU 0.230(5) A 2
H H17B 0.5786 0.5199 0.0670 0.031 Uiso calc PR 0.230(5) A 2
C C9B 0.3306(5) 0.3857(16) 0.1293(6) 0.025(2) Uiso d PDU 0.230(5) A 2
C C10B 0.4170(4) 0.3055(17) 0.1585(5) 0.029(2) Uani d PDU 0.230(5) A 2
H H10B 0.4223 0.1566 0.1843 0.035 Uiso calc PR 0.230(5) A 2
C C11B 0.4576(4) 0.3139(16) 0.0966(5) 0.032(2) Uani d PDU 0.230(5) A 2
H H11B 0.4503 0.4655 0.0725 0.038 Uiso calc PR 0.230(5) A 2

loop_
_atom_site_aniso_label
_atom_site_aniso_U_11
_atom_site_aniso_U_22
_atom_site_aniso_U_33
_atom_site_aniso_U_12
_atom_site_aniso_U_13
_atom_site_aniso_U_23
Br1A 0.0304(2) 0.0336(3) 0.0315(5) -0.0036(2) 0.0040(3) -0.0067(3)
Br2A 0.0259(3) 0.0618(6) 0.0411(4) -0.0048(3) 0.0101(3) -0.0172(4)
Br3A 0.0247(4) 0.0442(3) 0.0324(3) 0.0101(2) 0.0065(2) -0.0044(2)
O1A 0.0256(15) 0.0239(12) 0.0370(18) 0.0000(14) 0.0119(15) 0.0039(9)
O2A 0.0259(13) 0.0293(13) 0.0317(16) 0.0041(11) 0.0061(11) 0.0065(12)
O3A 0.0259(10) 0.0315(12) 0.0420(15) 0.0016(8) 0.0054(10) 0.0170(11)
N1A 0.0199(14) 0.0208(13) 0.0299(18) -0.0014(13) 0.0080(12) -0.0024(12)
N2A 0.0267(19) 0.0269(15) 0.034(2) -0.0022(17) 0.0050(17) -0.0016(12)
C1A 0.047(2) 0.040(3) 0.048(2) 0.004(2) 0.0208(15) 0.0047(19)
C2A 0.054(2) 0.056(3) 0.0329(18) 0.000(2) 0.0135(15) 0.0065(19)
C3A 0.0350(17) 0.035(2) 0.046(3) -0.0005(16) -0.0032(15) 0.0080(18)
C4A 0.0311(17) 0.0349(19) 0.043(3) 0.0083(11) 0.001(2) -0.0001(18)
C5A 0.0250(17) 0.0277(19) 0.034(2) 0.0012(10) 0.0011(19) -0.0035(15)
C6A 0.022(2) 0.028(3) 0.036(2) 0.0023(12) 0.0047(11) 0.0061(12)
C7A 0.0251(17) 0.0225(14) 0.030(2) -0.0001(12) 0.0070(14) -0.0037(15)
C8A 0.0212(14) 0.0225(14) 0.0239(16) 0.0007(9) 0.0035(12) -0.0004(13)
C12A 0.0218(11) 0.0239(13) 0.0265(14) -0.0024(9) 0.0057(10) -0.0035(11)
C13A 0.0254(12) 0.0295(14) 0.0277(15) -0.0032(10) 0.0079(10) 0.0007(12)
C14A 0.0269(15) 0.0287(17) 0.030(2) 0.0057(11) 0.0041(12) 0.0021(16)
C15A 0.021(2) 0.045(3) 0.030(2) 0.0018(11) 0.0034(11) -0.0086(12)
C16A 0.0256(16) 0.045(3) 0.032(3) -0.0077(12) 0.0123(13) -0.005(2)
C17A 0.0276(14) 0.0241(16) 0.0286(18) -0.0012(10) 0.0083(12) 0.0004(15)
C9A 0.0225(12) 0.0277(14) 0.0279(15) -0.0012(10) 0.0042(10) 0.0012(12)
C10A 0.0218(11) 0.0253(14) 0.0247(14) -0.0001(9) 0.0035(10) 0.0024(10)
C11A 0.0217(11) 0.0252(13) 0.0250(14) -0.0001(9) 0.0054(9) 0.0019(10)
Br1B 0.0388(8) 0.057(2) 0.0294(14) -0.0112(12) 0.0026(8) -0.0042(12)
Br2B 0.0323(12) 0.0050(8) 0.0308(10) -0.0039(6) 0.0186(8) -0.0053(6)
Br3B 0.0315(16) 0.096(3) 0.070(2) 0.0027(15) 0.0214(14) -0.0156(16)
C10B 0.022(4) 0.029(5) 0.033(5) -0.002(3) 0.001(4) 0.004(4)
C11B 0.027(4) 0.032(5) 0.032(5) -0.005(3) 0.001(3) 0.001(4)

loop_
_atom_type_symbol
_atom_type_description
_atom_type_scat_dispersion_real
_atom_type_scat_dispersion_imag
_atom_type_scat_source
C C 0.0033 0.0016 'International Tables Vol C Tables 4.2.6.8 and 6.1.1.4'
H H 0.0000 0.0000 'International Tables Vol C Tables 4.2.6.8 and 6.1.1.4'
N N 0.0061 0.0033 'International Tables Vol C Tables 4.2.6.8 and 6.1.1.4'
O O 0.0106 0.0060 'International Tables Vol C Tables 4.2.6.8 and 6.1.1.4'
Br Br -0.2901 2.4595 'International Tables Vol C Tables 4.2.6.8 and 6.1.1.4'

loop_
_geom_angle_atom_site_label_1
_geom_angle_atom_site_label_2
_geom_angle_atom_site_label_3
_geom_angle_site_symmetry_1
_geom_angle_site_symmetry_3
_geom_angle
_geom_angle_publ_flag
N2A O1A C7A . . 110.4(4) ?
N2A N1A C8A . . 116.0(4) ?
N2A N1A C6A . . 117.4(5) ?
C8A N1A C6A . . 126.6(5) ?
N1A N2A O1A . . 104.6(4) ?
C6A C1A C2A . . 117.4(5) ?
C6A C1A H1AA . . 121.3 ?
C2A C1A H1AA . . 121.3 ?
C1A C2A C3A . . 119.7(4) ?
C1A C2A H2AA . . 120.1 ?
C3A C2A H2AA . . 120.1 ?
C4A C3A C2A . . 120.6(4) ?
C4A C3A H3AA . . 119.7 ?
C2A C3A H3AA . . 119.7 ?
C5A C4A C3A . . 120.6(4) ?
C5A C4A H4AA . . 119.7 ?
C3A C4A H4AA . . 119.7 ?
C4A C5A C6A . . 116.4(5) ?
C4A C5A H5AA . . 121.8 ?
C6A C5A H5AA . . 121.8 ?
C1A C6A C5A . . 125.1(5) ?
C1A C6A N1A . . 118.2(5) ?
C5A C6A N1A . . 116.6(5) ?
O2A C7A C8A . . 136.4(4) ?
O2A C7A O1A . . 119.3(4) ?
C8A C7A O1A . . 104.3(3) ?
N1A C8A C7A . . 104.6(3) ?
N1A C8A C9A . . 124.7(3) ?
C7A C8A C9A . . 130.6(3) ?
C13A C12A C17A . . 119.4(2) ?
C13A C12A C11A . . 121.3(2) ?
C17A C12A C11A . . 119.4(2) ?
C12A C13A C14A . . 120.7(3) ?
C12A C13A H13A . . 119.6 ?
C14A C13A H13A . . 119.6 ?
C15A C14A C13A . . 118.7(4) ?
C15A C14A H14A . . 120.7 ?
C13A C14A H14A . . 120.7 ?
C16A C15A C14A . . 121.5(5) ?
C16A C15A Br3A . . 121.3(4) ?
C14A C15A Br3A . . 117.1(4) ?
C15A C16A C17A . . 119.5(5) ?
C15A C16A H16A . . 120.2 ?
C17A C16A H16A . . 120.2 ?
C12A C17A C16A . . 120.2(4) ?
C12A C17A H17A . . 119.9 ?
C16A C17A H17A . . 119.9 ?
O3A C9A C8A . . 123.7(2) ?
O3A C9A C10A . . 121.3(2) ?
C8A C9A C10A . . 114.9(2) ?
C11A C10A C9A . . 112.6(2) ?
C11A C10A Br1A . . 109.35(19) ?
C9A C10A Br1A . . 103.21(18) ?
C11A C10A H10A . . 110.5 ?
C9A C10A H10A . . 110.5 ?
Br1A C10A H10A . . 110.5 ?
C12A C11A C10A . . 116.6(2) ?
C12A C11A Br2A . . 107.83(17) ?
C10A C11A Br2A . . 102.68(17) ?
C12A C11A H11A . . 109.8 ?
C10A C11A H11A . . 109.8 ?
Br2A C11A H11A . . 109.8 ?
N2B O1B C7B . . 113.3(12) ?
N2B N1B C8B . . 113.0(11) ?
N2B N1B C6B . . 113.1(17) ?
C8B N1B C6B . . 133.9(18) ?
N1B N2B O1B . . 103.6(12) ?
C2B C1B C6B . . 122.0(14) ?
C2B C1B H1BA . . 119.0 ?
C6B C1B H1BA . . 119.0 ?
C3B C2B C1B . . 119.9(14) ?
C3B C2B H2BA . . 120.1 ?
C1B C2B H2BA . . 120.1 ?
C2B C3B C4B . . 119.5(14) ?
C2B C3B H3BA . . 120.2 ?
C4B C3B H3BA . . 120.2 ?
C3B C4B C5B . . 120.4(15) ?
C3B C4B H4BA . . 119.8 ?
C5B C4B H4BA . . 119.8 ?
C6B C5B C4B . . 120.8(16) ?
C6B C5B H5BA . . 119.6 ?
C4B C5B H5BA . . 119.6 ?
C5B C6B C1B . . 117.0(13) ?
C5B C6B N1B . . 121.1(16) ?
C1B C6B N1B . . 122.0(16) ?
O2B C7B O1B . . 122.8(12) ?
O2B C7B C8B . . 135.8(12) ?
O1B C7B C8B . . 101.4(10) ?
N1B C8B C7B . . 108.4(10) ?
N1B C8B C9B . . 122.3(10) ?
C7B C8B C9B . . 129.3(10) ?
C13B C12B C17B . . 118.1(9) ?
C13B C12B C11B . . 122.1(8) ?
C17B C12B C11B . . 119.3(9) ?
C14B C13B C12B . . 121.0(11) ?
C14B C13B H13B . . 119.5 ?
C12B C13B H13B . . 119.5 ?
C15B C14B C13B . . 118.6(13) ?
C15B C14B H14B . . 120.7 ?
C13B C14B H14B . . 120.7 ?
C14B C15B C16B . . 122.9(15) ?
C14B C15B Br3B . . 119.4(12) ?
C16B C15B Br3B . . 115.5(12) ?
C17B C16B C15B . . 115.8(14) ?
C17B C16B H16B . . 122.1 ?
C15B C16B H16B . . 122.1 ?
C16B C17B C12B . . 122.7(13) ?
C16B C17B H17B . . 118.7 ?
C12B C17B H17B . . 118.7 ?
O3B C9B C8B . . 123.4(9) ?
O3B C9B C10B . . 121.6(9) ?
C8B C9B C10B . . 115.0(8) ?
C11B C10B C9B . . 111.4(7) ?
C11B C10B Br2B . . 104.3(7) ?
C9B C10B Br2B . . 101.7(6) ?
C11B C10B H10B . . 112.9 ?
C9B C10B H10B . . 112.9 ?
Br2B C10B H10B . . 112.9 ?
C10B C11B C12B . . 115.3(7) ?
C10B C11B Br1B . . 102.5(7) ?
C12B C11B Br1B . . 109.8(6) ?
C10B C11B H11B . . 109.7 ?
C12B C11B H11B . . 109.7 ?
Br1B C11B H11B . . 109.7 ?

loop_
_geom_bond_atom_site_label_1
_geom_bond_atom_site_label_2
_geom_bond_site_symmetry_2
_geom_bond_distance
_geom_bond_publ_flag
Br1A C10A . 1.964(4) ?
Br2A C11A . 2.004(3) ?
Br3A C15A . 1.913(5) ?
O1A N2A . 1.374(5) ?
O1A C7A . 1.423(5) ?
O2A C7A . 1.212(4) ?
O3A C9A . 1.215(3) ?
N1A N2A . 1.293(4) ?
N1A C8A . 1.363(4) ?
N1A C6A . 1.450(5) ?
C1A C6A . 1.362(5) ?
C1A C2A . 1.379(5) ?
C1A H1AA . 0.9300 ?
C2A C3A . 1.393(5) ?
C2A H2AA . 0.9300 ?
C3A C4A . 1.380(6) ?
C3A H3AA . 0.9300 ?
C4A C5A . 1.379(5) ?
C4A H4AA . 0.9300 ?
C5A C6A . 1.379(6) ?
C5A H5AA . 0.9300 ?
C7A C8A . 1.415(4) ?
C8A C9A . 1.458(3) ?
C12A C13A . 1.390(3) ?
C12A C17A . 1.391(3) ?
C12A C11A . 1.499(3) ?
C13A C14A . 1.393(4) ?
C13A H13A . 0.9300 ?
C14A C15A . 1.385(6) ?
C14A H14A . 0.9300 ?
C15A C16A . 1.374(6) ?
C16A C17A . 1.391(5) ?
C16A H16A . 0.9300 ?
C17A H17A . 0.9300 ?
C9A C10A . 1.523(3) ?
C10A C11A . 1.515(3) ?
C10A H10A . 0.9800 ?
C11A H11A . 0.9800 ?
Br1B C11B . 2.010(12) ?
Br2B C10B . 2.036(11) ?
Br3B C15B . 1.867(13) ?
O1B N2B . 1.367(13) ?
O1B C7B . 1.407(13) ?
O2B C7B . 1.214(12) ?
O3B C9B . 1.193(11) ?
N1B N2B . 1.334(14) ?
N1B C8B . 1.344(12) ?
N1B C6B . 1.469(13) ?
C1B C2B . 1.386(14) ?
C1B C6B . 1.392(13) ?
C1B H1BA . 0.9300 ?
C2B C3B . 1.365(14) ?
C2B H2BA . 0.9300 ?
C3B C4B . 1.370(14) ?
C3B H3BA . 0.9300 ?
C4B C5B . 1.403(15) ?
C4B H4BA . 0.9300 ?
C5B C6B . 1.382(14) ?
C5B H5BA . 0.9300 ?
C7B C8B . 1.419(12) ?
C8B C9B . 1.472(11) ?
C12B C13B . 1.378(11) ?
C12B C17B . 1.400(12) ?
C12B C11B . 1.515(10) ?
C13B C14B . 1.378(13) ?
C13B H13B . 0.9300 ?
C14B C15B . 1.374(14) ?
C14B H14B . 0.9300 ?
C15B C16B . 1.389(14) ?
C16B C17B . 1.384(14) ?
C16B H16B . 0.9300 ?
C17B H17B . 0.9300 ?
C9B C10B . 1.547(10) ?
C10B C11B . 1.497(11) ?
C10B H10B . 0.9800 ?
C11B H11B . 0.9800 ?

loop_
_geom_hbond_atom_site_label_D
_geom_hbond_atom_site_label_H
_geom_hbond_atom_site_label_A
_geom_hbond_site_symmetry_A
_geom_hbond_distance_DH
_geom_hbond_distance_HA
_geom_hbond_distance_DA
_geom_hbond_angle_DHA
_geom_hbond_publ_flag
C10A H10A O2A . 0.98 2.40 3.168(4) 135 yes
C14A H14A Br3A 2_645 0.93 2.91 3.809(5) 163 yes

loop_
_geom_torsion_atom_site_label_1
_geom_torsion_atom_site_label_2
_geom_torsion_atom_site_label_3
_geom_torsion_atom_site_label_4
_geom_torsion_site_symmetry_1
_geom_torsion_site_symmetry_2
_geom_torsion_site_symmetry_3
_geom_torsion_site_symmetry_4
_geom_torsion
_geom_torsion_publ_flag
C8A N1A N2A O1A . . . . 3.2(9) ?
C6A N1A N2A O1A . . . . -178.2(6) ?
C7A O1A N2A N1A . . . . -1.8(9) ?
C6A C1A C2A C3A . . . . 1.7(10) ?
C1A C2A C3A C4A . . . . -1.3(8) ?
C2A C3A C4A C5A . . . . 1.5(10) ?
C3A C4A C5A C6A . . . . -2.0(13) ?
C2A C1A C6A C5A . . . . -2.4(15) ?
C2A C1A C6A N1A . . . . 178.8(7) ?
C4A C5A C6A C1A . . . . 2.5(17) ?
C4A C5A C6A N1A . . . . -178.6(8) ?
N2A N1A C6A C1A . . . . -109.4(10) ?
C8A N1A C6A C1A . . . . 69.1(12) ?
N2A N1A C6A C5A . . . . 71.7(12) ?
C8A N1A C6A C5A . . . . -109.9(10) ?
N2A O1A C7A O2A . . . . 178.0(6) ?
N2A O1A C7A C8A . . . . -0.1(7) ?
N2A N1A C8A C7A . . . . -3.3(8) ?
C6A N1A C8A C7A . . . . 178.3(6) ?
N2A N1A C8A C9A . . . . -179.6(6) ?
C6A N1A C8A C9A . . . . 2.0(9) ?
O2A C7A C8A N1A . . . . -175.7(6) ?
O1A C7A C8A N1A . . . . 1.8(5) ?
O2A C7A C8A C9A . . . . 0.3(9) ?
O1A C7A C8A C9A . . . . 177.9(4) ?
C17A C12A C13A C14A . . . . 0.0(5) ?
C11A C12A C13A C14A . . . . -179.9(3) ?
C12A C13A C14A C15A . . . . -0.8(10) ?
C13A C14A C15A C16A . . . . 2.3(18) ?
C13A C14A C15A Br3A . . . . 177.9(6) ?
C14A C15A C16A C17A . . . . -3(2) ?
Br3A C15A C16A C17A . . . . -178.4(8) ?
C13A C12A C17A C16A . . . . -0.7(7) ?
C11A C12A C17A C16A . . . . 179.2(5) ?
C15A C16A C17A C12A . . . . 2.2(13) ?
N1A C8A C9A O3A . . . . 14.4(6) ?
C7A C8A C9A O3A . . . . -160.9(4) ?
N1A C8A C9A C10A . . . . -162.3(4) ?
C7A C8A C9A C10A . . . . 22.4(6) ?
O3A C9A C10A C11A . . . . 34.0(4) ?
C8A C9A C10A C11A . . . . -149.2(3) ?
O3A C9A C10A Br1A . . . . -83.8(3) ?
C8A C9A C10A Br1A . . . . 93.0(3) ?
C13A C12A C11A C10A . . . . -37.9(4) ?
C17A C12A C11A C10A . . . . 142.2(3) ?
C13A C12A C11A Br2A . . . . 76.9(3) ?
C17A C12A C11A Br2A . . . . -103.0(3) ?
C9A C10A C11A C12A . . . . -171.6(2) ?
Br1A C10A C11A C12A . . . . -57.5(3) ?
C9A C10A C11A Br2A . . . . 70.8(2) ?
Br1A C10A C11A Br2A . . . . -175.09(13) ?
C8B N1B N2B O1B . . . . -6(3) ?
C6B N1B N2B O1B . . . . 174(2) ?
C7B O1B N2B N1B . . . . 5(3) ?
C6B C1B C2B C3B . . . . -6(3) ?
C1B C2B C3B C4B . . . . 6(3) ?
C2B C3B C4B C5B . . . . -6(4) ?
C3B C4B C5B C6B . . . . 5(5) ?
C4B C5B C6B C1B . . . . -4(6) ?
C4B C5B C6B N1B . . . . 175(3) ?
C2B C1B C6B C5B . . . . 4(5) ?
C2B C1B C6B N1B . . . . -175(2) ?
N2B N1B C6B C5B . . . . 84(4) ?
C8B N1B C6B C5B . . . . -96(4) ?
N2B N1B C6B C1B . . . . -96(4) ?
C8B N1B C6B C1B . . . . 83(4) ?
N2B O1B C7B O2B . . . . 176(2) ?
N2B O1B C7B C8B . . . . -2(2) ?
N2B N1B C8B C7B . . . . 5(3) ?
C6B N1B C8B C7B . . . . -175(2) ?
N2B N1B C8B C9B . . . . -176.1(18) ?
C6B N1B C8B C9B . . . . 4(4) ?
O2B C7B C8B N1B . . . . -180(2) ?
O1B C7B C8B N1B . . . . -1(2) ?
O2B C7B C8B C9B . . . . 1(3) ?
O1B C7B C8B C9B . . . . 179.6(15) ?
C17B C12B C13B C14B . . . . 2.2(16) ?
C11B C12B C13B C14B . . . . 173.7(11) ?
C12B C13B C14B C15B . . . . 4(3) ?
C13B C14B C15B C16B . . . . -11(5) ?
C13B C14B C15B Br3B . . . . -173(2) ?
C14B C15B C16B C17B . . . . 11(6) ?
Br3B C15B C16B C17B . . . . 174(2) ?
C15B C16B C17B C12B . . . . -5(4) ?
C13B C12B C17B C16B . . . . -2(2) ?
C11B C12B C17B C16B . . . . -173.4(18) ?
N1B C8B C9B O3B . . . . 19(2) ?
C7B C8B C9B O3B . . . . -162.4(13) ?
N1B C8B C9B C10B . . . . -163.2(16) ?
C7B C8B C9B C10B . . . . 15.8(17) ?
O3B C9B C10B C11B . . . . -48.6(13) ?
C8B C9B C10B C11B . . . . 133.2(10) ?
O3B C9B C10B Br2B . . . . 62.0(10) ?
C8B C9B C10B Br2B . . . . -116.1(8) ?
C9B C10B C11B C12B . . . . 175.8(7) ?
Br2B C10B C11B C12B . . . . 66.9(8) ?
C9B C10B C11B Br1B . . . . -64.9(8) ?
Br2B C10B C11B Br1B . . . . -173.8(4) ?
C13B C12B C11B C10B . . . . 51.9(13) ?
C17B C12B C11B C10B . . . . -136.7(10) ?
C13B C12B C11B Br1B . . . . -63.2(10) ?
C17B C12B C11B Br1B . . . . 108.2(9) ?
